data_4315779
loop_
_publ_author_name
'Nina Herzmann'
'Matthias Br\"uhmann'
'Anja-Verena Mudring'
'Gerd Meyer'

_publ_section_title
;
 Chains of Face-Sharing {ZPr6} Octahedra with Alternating Endohedral
 Iridium Atoms and Chloride Ions in {(Ir,Cl)Pr6}Cl10
;
_journal_name_full 'Inorganic Chemistry'
_journal_page_first 5347
_journal_page_last 5349
_journal_paper_doi 10.1021/ic100487k
_journal_volume 49
_journal_year 2010
_chemical_formula_moiety 'Cl5.5 Ir0.5 Pr3 '
_chemical_formula_sum 'Cl5.5 Ir0.5 Pr3'
_chemical_formula_weight 713.81
_chemical_name_common IrPr6Cl11
_chemical_name_systematic
;
 IrPr6Cl11
;
_space_group_IT_number 12
_symmetry_cell_setting monoclinic
_symmetry_space_group_name_Hall '-C 2y'
_symmetry_space_group_name_H-M 'C 1 2/m 1'
_atom_sites_solution_hydrogens none
_atom_sites_solution_primary direct
_atom_sites_solution_secondary difmap
_audit_creation_method SHELXL-97
_cell_angle_alpha 90.00
_cell_angle_beta 94.705(17)
_cell_angle_gamma 90.00
_cell_formula_units_Z 4
_cell_length_a 10.326(2)
_cell_length_b 12.735(3)
_cell_length_c 7.3185(16)
_cell_measurement_temperature 293(2)
_cell_volume 959.2(4)
_computing_structure_refinement 'SHELXL-97 (Sheldrick, 1997)'
_diffrn_ambient_temperature 293(2)
_diffrn_measured_fraction_theta_full 0.992
_diffrn_measured_fraction_theta_max 0.992
_diffrn_measurement_device_type Stoe-IPDS
_diffrn_radiation_monochromator graphite
_diffrn_radiation_source 'fine-focus sealed tube'
_diffrn_radiation_type MoK\a
_diffrn_radiation_wavelength 0.71073
_diffrn_reflns_av_R_equivalents 0.0511
_diffrn_reflns_av_sigmaI/netI 0.0547
_diffrn_reflns_limit_h_max 12
_diffrn_reflns_limit_h_min -13
_diffrn_reflns_limit_k_max 16
_diffrn_reflns_limit_k_min -16
_diffrn_reflns_limit_l_max 9
_diffrn_reflns_limit_l_min -9
_diffrn_reflns_number 3716
_diffrn_reflns_theta_full 27.89
_diffrn_reflns_theta_max 27.89
_diffrn_reflns_theta_min 2.54
_exptl_absorpt_coefficient_mu 23.345
_exptl_absorpt_correction_T_max 0.12
_exptl_absorpt_correction_T_min 0.09
_exptl_absorpt_correction_type numerical
_exptl_absorpt_process_details 'X-Shape, Stoe'
_exptl_crystal_density_diffrn 4.943
_exptl_crystal_density_method 'not measured'
_exptl_crystal_description irregular
_exptl_crystal_F_000 1236
_exptl_crystal_size_max 0.1
_exptl_crystal_size_mid 0.1
_exptl_crystal_size_min 0.1
_refine_diff_density_max 1.853
_refine_diff_density_min -1.593
_refine_diff_density_rms 0.319
_refine_ls_extinction_coef 0.00108(6)
_refine_ls_extinction_expression Fc^*^=kFc[1+0.001xFc^2^\l^3^/sin(2\q)]^-1/4^
_refine_ls_extinction_method SHELXL
_refine_ls_goodness_of_fit_ref 0.904
_refine_ls_hydrogen_treatment none
_refine_ls_matrix_type full
_refine_ls_number_parameters 49
_refine_ls_number_reflns 1188
_refine_ls_number_restraints 0
_refine_ls_restrained_S_all 0.904
_refine_ls_R_factor_all 0.0396
_refine_ls_R_factor_gt 0.0260
_refine_ls_shift/su_max 0.000
_refine_ls_shift/su_mean 0.000
_refine_ls_structure_factor_coef Fsqd
_refine_ls_weighting_details 'calc w=1/[\s^2^(Fo^2^)+(0.0178P)^2^+0.0000P] where P=(Fo^2^+2Fc^2^)/3'
_refine_ls_weighting_scheme calc
_refine_ls_wR_factor_gt 0.0469
_refine_ls_wR_factor_ref 0.0490
_reflns_number_gt 930
_reflns_number_total 1188
_reflns_threshold_expression >2sigma(I)
_cod_data_source_file ic100487k_si_001.cif
_cod_data_source_block IrPr6Cl11
_cod_database_code 4315779

loop_
_symmetry_equiv_pos_as_xyz
'x, y, z'
'-x, y, -z'
'x+1/2, y+1/2, z'
'-x+1/2, y+1/2, -z'
'-x, -y, -z'
'x, -y, z'
'-x+1/2, -y+1/2, -z'
'x+1/2, -y+1/2, z'

loop_
_atom_site_label
_atom_site_type_symbol
_atom_site_fract_x
_atom_site_fract_y
_atom_site_fract_z
_atom_site_U_iso_or_equiv
_atom_site_adp_type
_atom_site_occupancy
_atom_site_symmetry_multiplicity
_atom_site_calc_flag
_atom_site_refinement_flags
_atom_site_disorder_assembly
_atom_site_disorder_group
Ir Ir 0.5000 0.5000 0.0000 0.00637(15) Uani 1 4 d S . .
Pr1 Pr 0.30702(6) 0.5000 -0.23983(8) 0.00871(15) Uani 1 2 d S . .
Pr2 Pr 0.13878(4) 0.15556(3) -0.22902(6) 0.00908(13) Uani 1 1 d . . .
Cl1 Cl 0.3766(2) 0.28170(14) -0.3646(3) 0.0134(4) Uani 1 1 d . . .
Cl2 Cl 0.1909(3) 0.5000 -0.6309(4) 0.0133(5) Uani 1 2 d S . .
Cl3 Cl 0.1506(2) 0.35662(14) -0.0583(3) 0.0129(4) Uani 1 1 d . . .
Cl4 Cl 0.5000 0.5000 -0.5000 0.0129(7) Uani 1 4 d S . .

loop_
_atom_site_aniso_label
_atom_site_aniso_U_11
_atom_site_aniso_U_22
_atom_site_aniso_U_33
_atom_site_aniso_U_23
_atom_site_aniso_U_13
_atom_site_aniso_U_12
Ir 0.0069(3) 0.0070(3) 0.0052(3) 0.000 0.0010(2) 0.000
Pr1 0.0087(3) 0.0100(3) 0.0073(3) 0.000 -0.0003(2) 0.000
Pr2 0.0099(2) 0.00885(19) 0.0085(2) 0.00011(15) 0.00085(16) -0.00137(16)
Cl1 0.0118(10) 0.0140(8) 0.0148(9) 0.0003(7) 0.0032(7) -0.0034(7)
Cl2 0.0093(14) 0.0169(12) 0.0137(12) 0.000 0.0002(11) 0.000
Cl3 0.0150(10) 0.0108(8) 0.0130(8) -0.0001(6) 0.0008(8) -0.0010(7)
Cl4 0.012(2) 0.0143(16) 0.0129(17) 0.000 0.0060(15) 0.000

loop_
_atom_type_symbol
_atom_type_description
_atom_type_scat_dispersion_real
_atom_type_scat_dispersion_imag
_atom_type_scat_source
Cl Cl 0.1484 0.1585 'International Tables Vol C Tables 4.2.6.8 and 6.1.1.4'
Ir Ir -1.4442 7.9887 'International Tables Vol C Tables 4.2.6.8 and 6.1.1.4'
Pr Pr -0.2180 2.8214 'International Tables Vol C Tables 4.2.6.8 and 6.1.1.4'

loop_
_geom_angle_atom_site_label_1
_geom_angle_atom_site_label_2
_geom_angle_atom_site_label_3
_geom_angle
_geom_angle_site_symmetry_1
_geom_angle_site_symmetry_3
_geom_angle_publ_flag
Pr1 Ir Pr1 180.0 . 5_665 ?
Pr1 Ir Pr2 90.139(19) . 4 ?
Pr1 Ir Pr2 89.861(19) 5_665 4 ?
Pr1 Ir Pr2 89.861(19) . 8 ?
Pr1 Ir Pr2 90.139(19) 5_665 8 ?
Pr2 Ir Pr2 180.0 4 8 ?
Pr1 Ir Pr2 90.139(19) . 7 ?
Pr1 Ir Pr2 89.861(19) 5_665 7 ?
Pr2 Ir Pr2 81.66(2) 4 7 ?
Pr2 Ir Pr2 98.34(2) 8 7 ?
Pr1 Ir Pr2 89.861(19) . 3 ?
Pr1 Ir Pr2 90.139(19) 5_665 3 ?
Pr2 Ir Pr2 98.34(2) 4 3 ?
Pr2 Ir Pr2 81.66(2) 8 3 ?
Pr2 Ir Pr2 180.000(11) 7 3 ?
Ir Pr1 Cl3 96.93(4) . 6_565 ?
Ir Pr1 Cl3 96.93(5) . . ?
Cl3 Pr1 Cl3 80.06(8) 6_565 . ?
Ir Pr1 Cl4 84.86(3) . . ?
Cl3 Pr1 Cl4 139.81(4) 6_565 . ?
Cl3 Pr1 Cl4 139.81(4) . . ?
Ir Pr1 Cl2 152.10(6) . . ?
Cl3 Pr1 Cl2 104.31(6) 6_565 . ?
Cl3 Pr1 Cl2 104.31(6) . . ?
Cl4 Pr1 Cl2 67.24(6) . . ?
Ir Pr1 Cl1 90.94(4) . . ?
Cl3 Pr1 Cl1 152.74(6) 6_565 . ?
Cl3 Pr1 Cl1 73.09(5) . . ?
Cl4 Pr1 Cl1 66.74(4) . . ?
Cl2 Pr1 Cl1 78.42(4) . . ?
Ir Pr1 Cl1 90.94(4) . 6_565 ?
Cl3 Pr1 Cl1 73.09(5) 6_565 6_565 ?
Cl3 Pr1 Cl1 152.74(6) . 6_565 ?
Cl4 Pr1 Cl1 66.74(4) . 6_565 ?
Cl2 Pr1 Cl1 78.42(4) . 6_565 ?
Cl1 Pr1 Cl1 133.05(7) . 6_565 ?
Ir Pr1 Pr2 50.053(16) . 3 ?
Cl3 Pr1 Pr2 101.17(4) 6_565 3 ?
Cl3 Pr1 Pr2 146.98(5) . 3 ?
Cl4 Pr1 Pr2 50.563(15) . 3 ?
Cl2 Pr1 Pr2 107.22(5) . 3 ?
Cl1 Pr1 Pr2 103.85(4) . 3 ?
Cl1 Pr1 Pr2 47.14(4) 6_565 3 ?
Ir Pr1 Pr2 50.053(16) . 8 ?
Cl3 Pr1 Pr2 146.98(5) 6_565 8 ?
Cl3 Pr1 Pr2 101.17(4) . 8 ?
Cl4 Pr1 Pr2 50.563(15) . 8 ?
Cl2 Pr1 Pr2 107.22(5) . 8 ?
Cl1 Pr1 Pr2 47.15(4) . 8 ?
Cl1 Pr1 Pr2 103.85(4) 6_565 8 ?
Pr2 Pr1 Pr2 60.16(2) 3 8 ?
Ir Pr1 Pr2 49.890(15) . 4 ?
Cl3 Pr1 Pr2 47.04(4) 6_565 4 ?
Cl3 Pr1 Pr2 87.81(4) . 4 ?
Cl4 Pr1 Pr2 121.25(2) . 4 ?
Cl2 Pr1 Pr2 147.16(3) . 4 ?
Cl1 Pr1 Pr2 134.39(4) . 4 ?
Cl1 Pr1 Pr2 77.42(4) 6_565 4 ?
Pr2 Pr1 Pr2 70.82(2) 3 4 ?
Pr2 Pr1 Pr2 99.94(2) 8 4 ?
Ir Pr1 Pr2 49.890(15) . 7 ?
Cl3 Pr1 Pr2 87.81(4) 6_565 7 ?
Cl3 Pr1 Pr2 47.04(4) . 7 ?
Cl4 Pr1 Pr2 121.25(2) . 7 ?
Cl2 Pr1 Pr2 147.16(3) . 7 ?
Cl1 Pr1 Pr2 77.42(4) . 7 ?
Cl1 Pr1 Pr2 134.39(4) 6_565 7 ?
Pr2 Pr1 Pr2 99.94(2) 3 7 ?
Pr2 Pr1 Pr2 70.816(19) 8 7 ?
Pr2 Pr1 Pr2 60.00(2) 4 7 ?
Cl3 Pr2 Cl2 140.00(7) . 7_554 ?
Cl3 Pr2 Cl3 74.20(6) . 7 ?
Cl2 Pr2 Cl3 77.22(7) 7_554 7 ?
Cl3 Pr2 Cl1 84.73(6) . 8_455 ?
Cl2 Pr2 Cl1 129.90(7) 7_554 8_455 ?
Cl3 Pr2 Cl1 151.68(5) 7 8_455 ?
Cl3 Pr2 Ir 110.51(4) . 3_445 ?
Cl2 Pr2 Ir 94.43(4) 7_554 3_445 ?
Cl3 Pr2 Ir 85.68(4) 7 3_445 ?
Cl1 Pr2 Ir 84.23(4) 8_455 3_445 ?
Cl3 Pr2 Cl1 100.83(5) . 7_554 ?
Cl2 Pr2 Cl1 79.61(6) 7_554 7_554 ?
Cl3 Pr2 Cl1 133.75(6) 7 7_554 ?
Cl1 Pr2 Cl1 68.07(6) 8_455 7_554 ?
Ir Pr2 Cl1 135.77(4) 3_445 7_554 ?
Cl3 Pr2 Cl4 149.74(4) . 3_445 ?
Cl2 Pr2 Cl4 66.09(6) 7_554 3_445 ?
Cl3 Pr2 Cl4 135.64(4) 7 3_445 ?
Cl1 Pr2 Cl4 65.57(4) 8_455 3_445 ?
Ir Pr2 Cl4 73.670(18) 3_445 3_445 ?
Cl1 Pr2 Cl4 63.80(4) 7_554 3_445 ?
Cl3 Pr2 Cl1 71.00(5) . . ?
Cl2 Pr2 Cl1 74.11(6) 7_554 . ?
Cl3 Pr2 Cl1 72.51(6) 7 . ?
Cl1 Pr2 Cl1 118.49(4) 8_455 . ?
Ir Pr2 Cl1 157.01(4) 3_445 . ?
Cl1 Pr2 Cl1 62.84(7) 7_554 . ?
Cl4 Pr2 Cl1 117.26(4) 3_445 . ?
Cl3 Pr2 Pr1 117.74(4) . 3_445 ?
Cl2 Pr2 Pr1 101.59(5) 7_554 3_445 ?
Cl3 Pr2 Pr1 125.76(4) 7 3_445 ?
Cl1 Pr2 Pr1 49.60(4) 8_455 3_445 ?
Ir Pr2 Pr1 40.086(13) 3_445 3_445 ?
Cl1 Pr2 Pr1 97.77(4) 7_554 3_445 ?
Cl4 Pr2 Pr1 46.090(14) 3_445 3_445 ?
Cl1 Pr2 Pr1 160.50(4) . 3_445 ?
Cl3 Pr2 Pr1 94.12(4) . 7 ?
Cl2 Pr2 Pr1 85.27(5) 7_554 7 ?
Cl3 Pr2 Pr1 45.71(4) 7 7 ?
Cl1 Pr2 Pr1 119.52(4) 8_455 7 ?
Ir Pr2 Pr1 39.971(14) 3_445 7 ?
Cl1 Pr2 Pr1 163.99(4) 7_554 7 ?
Cl4 Pr2 Pr1 105.18(2) 3_445 7 ?
Cl1 Pr2 Pr1 117.89(4) . 7 ?
Pr1 Pr2 Pr1 80.06(2) 3_445 7 ?
Cl3 Pr2 Pr2 154.07(4) . 6 ?
Cl2 Pr2 Pr2 46.77(4) 7_554 6 ?
Cl3 Pr2 Pr2 86.94(4) 7 6 ?
Cl1 Pr2 Pr2 105.89(4) 8_455 6 ?
Ir Pr2 Pr2 49.171(12) 3_445 6 ?
Cl1 Pr2 Pr2 105.08(3) 7_554 6 ?
Cl4 Pr2 Pr2 49.862(12) 3_445 6 ?
Cl1 Pr2 Pr2 120.54(3) . 6 ?
Pr1 Pr2 Pr2 59.918(11) 3_445 6 ?
Pr1 Pr2 Pr2 59.998(11) 7 6 ?
Pr2 Cl1 Pr1 83.26(5) 8 . ?
Pr2 Cl1 Pr2 103.35(6) 8 7_554 ?
Pr1 Cl1 Pr2 93.35(5) . 7_554 ?
Pr2 Cl1 Pr2 139.05(7) 8 . ?
Pr1 Cl1 Pr2 99.33(6) . . ?
Pr2 Cl1 Pr2 117.16(7) 7_554 . ?
Pr2 Cl2 Pr2 86.46(8) 4_554 7_554 ?
Pr2 Cl2 Pr1 97.49(8) 4_554 . ?
Pr2 Cl2 Pr1 97.49(8) 7_554 . ?
Pr1 Cl3 Pr2 112.25(7) . . ?
Pr1 Cl3 Pr2 87.25(6) . 7 ?
Pr2 Cl3 Pr2 105.80(6) . 7 ?
Pr1 Cl4 Pr1 180.0 . 5_664 ?
Pr1 Cl4 Pr2 96.653(18) . 7_554 ?
Pr1 Cl4 Pr2 83.347(18) 5_664 7_554 ?
Pr1 Cl4 Pr2 83.347(18) . 3 ?
Pr1 Cl4 Pr2 96.653(18) 5_664 3 ?
Pr2 Cl4 Pr2 180.0 7_554 3 ?
Pr1 Cl4 Pr2 96.653(18) . 4_554 ?
Pr1 Cl4 Pr2 83.347(18) 5_664 4_554 ?
Pr2 Cl4 Pr2 80.28(2) 7_554 4_554 ?
Pr2 Cl4 Pr2 99.72(2) 3 4_554 ?
Pr1 Cl4 Pr2 83.347(18) . 8 ?
Pr1 Cl4 Pr2 96.653(18) 5_664 8 ?
Pr2 Cl4 Pr2 99.72(2) 7_554 8 ?
Pr2 Cl4 Pr2 80.28(2) 3 8 ?
Pr2 Cl4 Pr2 180.0 4_554 8 ?

loop_
_geom_bond_atom_site_label_1
_geom_bond_atom_site_label_2
_geom_bond_distance
_geom_bond_site_symmetry_2
_geom_bond_publ_flag
Ir Pr1 2.5451(8) . ?
Ir Pr1 2.5451(8) 5_665 ?
Ir Pr2 3.0301(6) 4 ?
Ir Pr2 3.0301(6) 8 ?
Ir Pr2 3.0301(6) 7 ?
Ir Pr2 3.0301(6) 3 ?
Pr1 Cl3 2.839(2) 6_565 ?
Pr1 Cl3 2.839(2) . ?
Pr1 Cl4 2.8668(8) . ?
Pr1 Cl2 3.011(3) . ?
Pr1 Cl1 3.0309(19) . ?
Pr1 Cl1 3.0309(19) 6_565 ?
Pr1 Pr2 3.9525(10) 3 ?
Pr1 Pr2 3.9525(10) 8 ?
Pr1 Pr2 3.9619(10) 4 ?
Pr1 Pr2 3.9619(10) 7 ?
Pr2 Cl3 2.8472(19) . ?
Pr2 Cl2 2.892(2) 7_554 ?
Pr2 Cl3 2.903(2) 7 ?
Pr2 Cl1 2.918(2) 8_455 ?
Pr2 Ir 3.0301(6) 3_445 ?
Pr2 Cl1 3.071(2) 7_554 ?
Pr2 Cl4 3.0733(7) 3_445 ?
Pr2 Cl1 3.162(2) . ?
Pr2 Pr1 3.9525(10) 3_445 ?
Pr2 Pr1 3.9619(10) 7 ?
Pr2 Pr2 3.9622(12) 6 ?
Cl1 Pr2 2.918(2) 8 ?
Cl1 Pr2 3.071(2) 7_554 ?
Cl2 Pr2 2.892(2) 4_554 ?
Cl2 Pr2 2.892(2) 7_554 ?
Cl3 Pr2 2.903(2) 7 ?
Cl4 Pr1 2.8668(8) 5_664 ?
Cl4 Pr2 3.0733(6) 7_554 ?
Cl4 Pr2 3.0733(7) 3 ?
Cl4 Pr2 3.0733(7) 4_554 ?
Cl4 Pr2 3.0733(7) 8 ?
